data_3000040
loop_
_publ_author_name
'Dominique Bazin'
'Michel Daudon'
'Erik Elkaim'
'Armel Le Bail'
'Lubomir Smrcok'

_publ_section_title
;
 Ab <i>initio</i> structure determination of kidney stone potassium
 quadriurate from synchrotron powder diffraction data, a 150 years problem
 solved
;
_journal_name_full 'Comptes Rendus Chimie'
_journal_page_first 1535
_journal_page_last 1541
_journal_paper_doi 10.1016/j.crci.2015.02.003
_journal_volume 19
_journal_year 2016
_chemical_compound_source kidney
_chemical_formula_sum 'C10 H7 K N8 O6'
_chemical_formula_weight 374.34
_space_group_IT_number 14
_symmetry_cell_setting monoclinic
_symmetry_space_group_name_Hall '-P 2ybc'
_symmetry_space_group_name_H-M 'P 1 21/c 1'
_cell_angle_alpha 90.00000
_cell_angle_beta 100.503(2)
_cell_angle_gamma 90.00000
_cell_formula_units_Z 4
_cell_length_a 3.60504(9)
_cell_length_b 19.9293(7)
_cell_length_c 18.4841(6)
_cell_measurement_temperature 296
_cell_volume 1305.76(7)
_computing_molecular_graphics DIAMOND
_computing_structure_refinement FULLPROF
_computing_structure_solution ESPOIR
_diffrn_ambient_temperature 296
_diffrn_measurement_device_type Diffractometer
_diffrn_radiation_monochromator Si(111)
_diffrn_radiation_type synchrotron
_diffrn_radiation_wavelength 0.72442
_diffrn_source synchrotron
_exptl_absorpt_coefficient_mu 0.486
_exptl_crystal_density_diffrn 1.904
_exptl_crystal_F_000 760
_pd_char_colour white
_pd_meas_2theta_range_inc 0.005000
_pd_meas_2theta_range_max 50.00000
_pd_meas_2theta_range_min 2.00000
_pd_meas_number_of_points 9601
_pd_meas_scan_method step
_pd_proc_2theta_range_inc 0.005000
_pd_proc_2theta_range_max 50.0110
_pd_proc_2theta_range_min 2.0110
_pd_proc_ls_prof_R_factor 3.3084
_pd_proc_ls_prof_wR_expected 1.5242
_pd_proc_ls_prof_wR_factor 4.6399
_pd_proc_wavelength 0.724420
_refine_ls_goodness_of_fit_all 3.044
_refine_ls_hydrogen_treatment mixed
_refine_ls_number_parameters 153
_refine_ls_number_reflns 2736
_refine_ls_number_restraints 102
_refine_ls_R_I_factor 3.2768
_refine_ls_shift/su_max 0.03
_cod_data_source_file Potassium-quadriurate.cif
_cod_data_source_block Potassium-quadriurate
_cod_depositor_comments
;
 Changed the '_[local]_cod_cif_authors_sg_H-M', '_[local]_cod_data_source_file'
 and '_[local]_cod_data_source_block' data names to '_cod_original_sg_symbol_H-M',
 '_cod_data_source_file' and '_cod_data_source_block'.

 Antanas Vaitkus,
 2020-04-18

 Releasing structure 3000040 into public domain as published material.

The following automatic conversions were performed:

'_journal_paper_doi' value
'https://dx.doi.org/10.1016/j.crci.2015.02.003' was changed to
'10.1016/j.crci.2015.02.003'.

Automatic conversion script
Id: cif_fix_values 6433 2018-09-21 13:16:33Z andrius 
;
_cod_original_sg_symbol_H-M 'P 21/c'
_cod_database_code 3000040
_pd_proc_ls_prof_cr_factor 9.5290
_pd_proc_ls_prof_cwr_factor 10.9572
_pd_proc_ls_prof_cwr_expected 3.5994
_pd_proc_ls_prof_chi2 9.2671
_pd_proc_ls_prof_echi2 9.4889

loop_
_symmetry_equiv_pos_as_xyz
x,y,z
-x,y+1/2,-z+1/2
-x,-y,-z
x,-y+1/2,z+1/2

loop_
_atom_site_label
_atom_site_fract_x
_atom_site_fract_y
_atom_site_fract_z
_atom_site_U_iso_or_equiv
_atom_site_occupancy
_atom_site_adp_type
_atom_site_type_symbol
K1 0.1948(10) 0.78391(14) 0.25726(16) 0.0264(13) 1.00000 Uiso K
N1 -0.288(3) 0.87692(14) 0.8682(2) 0.0133(15) 1.00000 Uiso N
H1 -0.384(18) 0.8762(5) 0.8200(9) 0.0133(15) 1.00000 Uiso H
C2 -0.250(3) 0.93849(15) 0.9018(3) 0.0117(17) 1.00000 Uiso C
N3 -0.015(2) 0.94432(14) 0.9685(2) 0.0133(15) 1.00000 Uiso N
H3 -0.041(7) 0.9821(4) 0.9931(5) 0.0133(15) 0.50000 Uiso H
C4 0.067(3) 0.88546(14) 1.0035(2) 0.0117(17) 1.00000 Uiso C
C5 0.026(3) 0.82256(15) 0.9710(3) 0.0117(17) 1.00000 Uiso C
C6 -0.151(4) 0.81589(16) 0.8976(3) 0.0117(17) 1.00000 Uiso C
N7 0.252(2) 0.77711(19) 1.0168(2) 0.0133(15) 1.00000 Uiso N
H7 0.323(9) 0.7378(8) 1.0021(8) 0.0133(15) 1.00000 Uiso H
C8 0.418(3) 0.80983(20) 1.0785(3) 0.0117(17) 1.00000 Uiso C
N9 0.309(2) 0.87675(16) 1.0707(2) 0.0133(15) 1.00000 Uiso N
H9 0.327(10) 0.9037(6) 1.1035(7) 0.0133(15) 1.00000 Uiso H
O1 -0.221(2) 0.76256(14) 0.8623(2) 0.0049(13) 1.00000 Uiso O
O2 -0.382(2) 0.99030(15) 0.8658(2) 0.0049(13) 1.00000 Uiso O
O3 0.5762(20) 0.78227(18) 1.13642(19) 0.0049(13) 1.00000 Uiso O
N11 0.2017(17) 0.36062(15) 0.88554(20) 0.0133(15) 1.00000 Uiso N
H11 0.335(7) 0.3254(11) 0.8744(8) 0.0133(15) 1.00000 Uiso H
C12 0.3408(18) 0.39425(13) 0.94991(20) 0.0117(17) 1.00000 Uiso C
N13 0.3480(15) 0.46222(13) 0.9485(2) 0.0133(15) 1.00000 Uiso N
H13 0.569(4) 0.4821(3) 0.9671(11) 0.0133(15) 0.50000 Uiso H
C14 0.124(2) 0.48982(12) 0.8896(3) 0.0117(17) 1.00000 Uiso C
C15 -0.029(3) 0.45674(12) 0.8255(3) 0.0117(17) 1.00000 Uiso C
C16 -0.041(2) 0.38682(14) 0.8238(3) 0.0117(17) 1.00000 Uiso C
N17 -0.223(3) 0.50415(14) 0.7764(3) 0.0133(15) 1.00000 Uiso N
H17 -0.37(2) 0.4937(6) 0.735(2) 0.0133(15) 1.00000 Uiso H
C18 -0.166(3) 0.56549(15) 0.8077(3) 0.0117(17) 1.00000 Uiso C
N19 0.057(3) 0.55733(15) 0.8769(3) 0.0133(15) 1.00000 Uiso N
H19 0.116(17) 0.5862(5) 0.9066(15) 0.0133(15) 1.00000 Uiso H
O11 -0.1586(19) 0.3498(2) 0.7696(2) 0.0049(13) 1.00000 Uiso O
O12 0.5837(15) 0.36314(16) 0.99784(19) 0.0049(13) 1.00000 Uiso O
O13 -0.311(2) 0.61809(15) 0.7820(2) 0.0049(13) 1.00000 Uiso O

loop_
_atom_type_symbol
_atom_type_scat_Cromer_Mann_a1
_atom_type_scat_Cromer_Mann_b1
_atom_type_scat_Cromer_Mann_a2
_atom_type_scat_Cromer_Mann_b2
_atom_type_scat_Cromer_Mann_a3
_atom_type_scat_Cromer_Mann_b3
_atom_type_scat_Cromer_Mann_a4
_atom_type_scat_Cromer_Mann_b4
_atom_type_scat_Cromer_Mann_c
_atom_type_scat_dispersion_real
_atom_type_scat_dispersion_imag
_atom_type_scat_source
k 8.21860 12.79490 7.43980 0.77480 1.05190 213.18700 0.86590 41.68410 1.42280 0.17900 0.25000 International_Tables_for_Crystallography_Vol.C(1991)_Tables_6.1.1.4_and_6.1.1.5
n 12.21260 0.00570 3.13220 9.89330 2.01250 28.99750 1.16630 0.58260 -11.52900 0.00400 0.00300 International_Tables_for_Crystallography_Vol.C(1991)_Tables_6.1.1.4_and_6.1.1.5
h 0.49300 10.51090 0.32291 26.12570 0.14019 3.14236 0.04081 57.79970 0.00304 0.00000 0.00000 International_Tables_for_Crystallography_Vol.C(1991)_Tables_6.1.1.4_and_6.1.1.5
c 2.31000 20.84390 1.02000 10.20750 1.58860 0.56870 0.86500 51.65120 0.21560 0.00200 0.00200 International_Tables_for_Crystallography_Vol.C(1991)_Tables_6.1.1.4_and_6.1.1.5
o 3.04850 13.27710 2.28680 5.70110 1.54630 0.32390 0.86700 32.90890 0.25080 0.00800 0.00600 International_Tables_for_Crystallography_Vol.C(1991)_Tables_6.1.1.4_and_6.1.1.5

loop_
_geom_angle_atom_site_label_1
_geom_angle_atom_site_label_2
_geom_angle_atom_site_label_3
_geom_angle
_geom_angle_publ_flag
C2 N1 C6 127.5(5) yes
C2 N3 C4 113.9(4) yes
C5 N7 C8 108.5(4) yes
C4 N9 C8 109.3(4) yes
C12 N11 C16 126.5(3) yes
C12 N13 C14 114.4(4) yes
C15 N17 C18 108.2(5) yes
C14 N19 C18 108.9(4) yes
C6 N1 H1 114.9(12) no
C2 N1 H1 117.0(8) no
C4 N3 H3 121.6(7) no
C2 N3 H3 115.2(12) no
C5 N7 H7 124.0(12) no
C8 N7 H7 125.3(16) no
C8 N9 H9 125.5(12) no
C4 N9 H9 122.8(17) no
C12 N11 H11 116.9(13) no
C16 N11 H11 112.7(11) no
C14 N13 H13 119.1(10) no
C12 N13 H13 116.8(7) no
C15 N17 H17 123.9(13) no
C18 N17 H17 127.7(15) no
C14 N19 H19 125(2) no
C18 N19 H19 126(2) no
O2 C2 N1 119.5(5) yes
O2 C2 N3 120.9(4) yes
N1 C2 N3 118.6(5) yes
N3 C4 N9 125.8(4) yes
N3 C4 C5 125.7(4) yes
N9 C4 C5 105.9(4) yes
N7 C5 C4 108.6(5) yes
N7 C5 C6 129.8(4) yes
C4 C5 C6 120.1(4) no
O1 C6 N1 121.2(6) yes
O1 C6 C5 127.0(4) yes
N1 C6 C5 111.4(3) yes
O3 C8 N7 125.1(4) yes
O3 C8 N9 126.0(5) yes
N7 C8 N9 107.5(5) yes
O12 C12 N13 118.8(4) yes
N11 C12 N13 118.3(3) yes
O12 C12 N11 117.1(3) yes
N13 C14 N19 126.6(5) yes
N13 C14 C15 125.8(3) yes
N19 C14 C15 106.8(5) yes
N17 C15 C14 107.9(3) yes
N17 C15 C16 130.4(6) yes
C14 C15 C16 120.2(5) no
O11 C16 C15 127.6(5) yes
N11 C16 C15 109.9(5) yes
O11 C16 N11 120.0(4) yes
O13 C18 N19 126.1(4) yes
N17 C18 N19 107.8(4) yes
O13 C18 N17 125.9(7) yes

loop_
_geom_bond_atom_site_label_1
_geom_bond_atom_site_label_2
_geom_bond_distance
_geom_bond_site_symmetry_2
_geom_bond_publ_flag
K1 O3 2.855(6) 1_454 yes
K1 O3 2.828(6) 1_554 yes
K1 O11 2.709(5) 3_566 yes
K1 O1 2.817(6) 4_564 yes
K1 O13 2.766(6) 4_564 yes
K1 O1 2.752(6) 4_664 yes
K1 O13 2.627(6) 4_664 yes
O1 C6 1.249(5) . yes
O2 C2 1.273(6) . yes
O3 C8 1.245(7) . yes
O11 C16 1.254(6) . yes
O12 C12 1.286(6) . yes
O13 C18 1.228(6) . yes
N1 C2 1.371(5) . yes
N1 C6 1.386(7) . yes
N3 C2 1.368(8) . yes
N3 C4 1.346(5) . yes
N7 C5 1.396(8) . yes
N7 C8 1.354(7) . yes
N9 C4 1.393(8) . yes
N9 C8 1.391(6) . yes
N11 C12 1.378(5) . yes
N11 C16 1.405(7) . yes
N13 C12 1.355(4) . yes
N13 C14 1.349(7) . yes
N17 C15 1.405(8) . yes
N17 C18 1.352(5) . yes
N19 C14 1.380(4) . yes
N19 C18 1.391(9) . yes
N1 H1 0.90(2) . no
N3 H3 0.893(10) . no
N7 H7 0.882(19) . no
N9 H9 0.804(13) . no
N11 H11 0.90(2) . no
N13 H13 0.900(15) . no
N17 H17 0.87(4) . no
N19 H19 0.80(2) . no
C4 C5 1.386(5) . no
C5 C6 1.396(9) . no
C14 C15 1.380(7) . no
C15 C16 1.394(4) . no

loop_
_geom_hbond_atom_site_label_D
_geom_hbond_atom_site_label_H
_geom_hbond_atom_site_label_A
_geom_hbond_distance_DH
_geom_hbond_distance_HA
_geom_hbond_distance_DA
_geom_hbond_angle_DHA
_geom_hbond_site_symmetry_A
_geom_hbond_publ_flag
N1 H1 O11 0.90(2) 2.18(4) 2.985(8) 150(5) 2_456 yes
N3 H3 N3 0.893(10) 1.626(9) 2.500(4) 165(2) 3_577 yes
N7 H7 O12 0.882(19) 2.040(17) 2.880(5) 159(2) 3_667 yes
N9 H9 O2 0.804(13) 2.187(12) 2.890(5) 146.3(12) 3_577 yes
N11 H11 O3 0.90(2) 2.18(2) 3.006(5) 152(2) 3_667 yes
N13 H13 N13 0.900(15) 1.893(17) 2.517(5) 124.7(14) 3_667 yes
N17 H17 O2 0.87(4) 1.92(4) 2.766(8) 164(3) 2_446 yes
N19 H19 O12 0.80(2) 2.15(3) 2.908(7) 160(3) 3_667 yes

loop_
_geom_torsion_atom_site_label_1
_geom_torsion_atom_site_label_2
_geom_torsion_atom_site_label_3
_geom_torsion_atom_site_label_4
_geom_torsion
_geom_torsion_site_symmetry_1
_geom_torsion_publ_flag
K1 O1 C6 N1 84.0(14) 4_565 no
K1 O1 C6 C5 142.4(10) 4_465 no
K1 O1 C6 N1 -29.7(16) 4_465 no
K1 O1 C6 C5 -103.9(12) 4_565 no
K1 O3 C8 N9 59.0(11) 1_556 no
K1 O3 C8 N9 -54.4(16) 1_656 no
K1 O3 C8 N7 -106.1(9) 1_556 no
K1 O3 C8 N7 140.6(7) 1_656 no
K1 O11 C16 N11 15.9(11) 3_566 no
K1 O11 C16 C15 176.1(7) 3_566 no
K1 O13 C18 N17 91.5(12) 4_465 no
K1 O13 C18 N19 65.8(11) 4_565 no
K1 O13 C18 N19 -82.1(17) 4_465 no
K1 O13 C18 N17 -120.7(10) 4_565 no
C2 N1 C6 C5 3.2(18) . no
C2 N1 C6 O1 176.4(11) . no
C6 N1 C2 N3 8.7(17) . no
C6 N1 C2 O2 177.4(11) . no
C4 N3 C2 O2 173.0(9) . no
C4 N3 C2 N1 -18.6(12) . no
C2 N3 C4 N9 177.6(9) . no
C2 N3 C4 C5 18.9(14) . no
C8 N7 C5 C4 2.9(10) . no
C8 N7 C5 C6 168.6(11) . no
C5 N7 C8 O3 165.1(10) . no
C5 N7 C8 N9 -2.3(10) . no
C4 N9 C8 N7 0.9(10) . no
C4 N9 C8 O3 -166.3(10) . no
C8 N9 C4 N3 -161.3(9) . no
C8 N9 C4 C5 0.9(10) . no
C12 N11 C16 O11 -177.2(6) . no
C16 N11 C12 N13 -21.6(10) . no
C16 N11 C12 O12 -174.6(6) . no
C12 N11 C16 C15 19.4(10) . no
C14 N13 C12 O12 170.1(5) . no
C14 N13 C12 N11 17.6(8) . no
C12 N13 C14 N19 175.2(8) . no
C12 N13 C14 C15 -16.5(10) . no
C18 N17 C15 C14 4.4(11) . no
C18 N17 C15 C16 169.9(10) . no
C15 N17 C18 O13 -175.7(10) . no
C15 N17 C18 N19 -1.1(12) . no
C14 N19 C18 N17 -2.7(12) . no
C14 N19 C18 O13 171.9(9) . no
C18 N19 C14 N13 175.5(8) . no
C18 N19 C14 C15 5.4(11) . no
N9 C4 C5 N7 -2.2(10) . no
N3 C4 C5 C6 -7.4(17) . no
N3 C4 C5 N7 159.9(9) . no
N9 C4 C5 C6 -169.6(10) . no
N7 C5 C6 O1 19(2) . no
N7 C5 C6 N1 -168.3(10) . no
C4 C5 C6 O1 -176.8(12) . no
C4 C5 C6 N1 -4.0(16) . no
N13 C14 C15 N17 -176.2(7) . no
N19 C14 C15 C16 -173.2(9) . no
N13 C14 C15 C16 16.6(14) . no
N19 C14 C15 N17 -6.0(11) . no
C14 C15 C16 N11 -15.6(11) . no
N17 C15 C16 O11 18.6(16) . no
N17 C15 C16 N11 -179.5(9) . no
C14 C15 C16 O11 -177.4(8) . no
